data_1566414
loop_
_publ_author_name
'Koskela, Kristopher M.'
'Quiton, Stephen J.'
'Sharada, Shaama Mallikarjun'
'Williams, Travis J.'
'Brutchey, Richard L.'

_publ_section_title
;
 Kinetics and mechanistic details of bulk ZnO dissolution using a
 thiol--imidazole system
;
_journal_name_full 'Chemical Science'
_journal_paper_doi 10.1039/D1SC06667F
_journal_year 2022
_chemical_formula_moiety 'C20 H22 N4 S2 Zn'
_chemical_formula_sum 'C20 H22 N4 S2 Zn'
_chemical_formula_weight 447.90
_chemical_name_common kk00_24
_space_group_crystal_system monoclinic
_space_group_IT_number 5
_space_group_name_Hall 'C 2y'
_space_group_name_H-M_alt 'C 1 2 1'
_atom_sites_solution_hydrogens geom
_audit_block_doi 10.5517/ccdc.csd.cc28zybk
_audit_update_record
;
2021-10-11 deposited with the CCDC.	2022-02-23 downloaded from the CCDC.
;
_cell_angle_alpha 90
_cell_angle_beta 91.833(2)
_cell_angle_gamma 90
_cell_formula_units_Z 8
_cell_length_a 38.805(5)
_cell_length_b 6.6795(9)
_cell_length_c 16.442(2)
_cell_measurement_reflns_used 9879
_cell_measurement_temperature 100.(2)
_cell_measurement_theta_max 30.4790
_cell_measurement_theta_min 2.4044
_cell_volume 4259.6(9)
_computing_cell_refinement 'APEX3 v2018.1-0 (Bruker AXS, 2018)'
_computing_data_collection 'Bruker Instrument Service v2012.12.0.3 (Bruker AXS, 2012)'
_computing_data_reduction 'SAINT V8.38A (Bruker AXS, 2013)'
_computing_molecular_graphics 'shelXle (C.B. Huebschle, rev 882)'
_computing_publication_material 'SHELXTL XL 2017/1 (Bruker AXS, 2017)'
_computing_structure_refinement 'SHELXTL XL 2017/1 (Bruker AXS, 2017)'
_computing_structure_solution 'SHELXTL XT 2014/5 (Bruker AXS, 2014)'
_diffrn_ambient_temperature 100.(2)
_diffrn_detector_area_resol_mean 8.3333
_diffrn_measured_fraction_theta_full 0.995
_diffrn_measured_fraction_theta_max 0.995
_diffrn_measurement_device_type 'Bruker APEX II CCD'
_diffrn_measurement_method 'omega- and phi-scans'
_diffrn_radiation_monochromator 'TRIUMPH curved-crystal'
_diffrn_radiation_type 'MoK\a '
_diffrn_radiation_wavelength 0.71073
_diffrn_reflns_av_R_equivalents 0.0535
_diffrn_reflns_av_unetI/netI 0.0430
_diffrn_reflns_limit_h_max 54
_diffrn_reflns_limit_h_min -55
_diffrn_reflns_limit_k_max 9
_diffrn_reflns_limit_k_min -9
_diffrn_reflns_limit_l_max 23
_diffrn_reflns_limit_l_min -23
_diffrn_reflns_number 51009
_diffrn_reflns_theta_full 30.51
_diffrn_reflns_theta_max 30.51
_diffrn_reflns_theta_min 1.60
_diffrn_source 'fine-focus tube'
_exptl_absorpt_coefficient_mu 1.361
_exptl_absorpt_correction_T_max 0.85
_exptl_absorpt_correction_T_min 0.68
_exptl_absorpt_correction_type multi-scan
_exptl_absorpt_process_details 'SADABS 2016/2 (Bruker AXS, 2016)'
_exptl_crystal_colour 'clear yellow'
_exptl_crystal_density_diffrn 1.397
_exptl_crystal_density_method 'not measured'
_exptl_crystal_description prism
_exptl_crystal_F_000 1856
_exptl_crystal_size_max 0.446
_exptl_crystal_size_mid 0.252
_exptl_crystal_size_min 0.124
_refine_diff_density_max 1.867
_refine_diff_density_min -1.054
_refine_ls_abs_structure_details
;

Refined as an inversion twin.
;
_refine_ls_abs_structure_Flack 0.467(10)
_refine_ls_extinction_method none
_refine_ls_goodness_of_fit_ref 1.109
_refine_ls_hydrogen_treatment constr
_refine_ls_matrix_type full
_refine_ls_number_parameters 577
_refine_ls_number_reflns 12827
_refine_ls_number_restraints 63
_refine_ls_restrained_S_all 1.108
_refine_ls_R_factor_all 0.0414
_refine_ls_R_factor_gt 0.0395
_refine_ls_shift/su_max 0.001
_refine_ls_shift/su_mean 0.000
_refine_ls_structure_factor_coef Fsqd
_refine_ls_weighting_details 'w=1/[\s^2^(Fo^2^)+(0.0676P)^2^+1.6451P] where P=(Fo^2^+2Fc^2^)/3'
_refine_ls_weighting_scheme calc
_refine_ls_wR_factor_gt 0.1094
_refine_ls_wR_factor_ref 0.1104
_reflns_number_gt 12185
_reflns_number_total 12827
_reflns_threshold_expression 'I > 2\s(I)'
_cod_data_source_file d1sc06667f3.cif
_cod_data_source_block kk00_24
_cod_original_cell_volume 4259.6(10)
_cod_database_code 1566414

loop_
_space_group_symop_operation_xyz
'x, y, z'
'-x, y, -z'
'x+1/2, y+1/2, z'
'-x+1/2, y+1/2, -z'

loop_
_atom_site_type_symbol
_atom_site_label
_atom_site_fract_x
_atom_site_fract_y
_atom_site_fract_z
_atom_site_U_iso_or_equiv
_atom_site_adp_type
_atom_site_calc_flag
_atom_site_refinement_flags_adp
_atom_site_refinement_flags_occupancy
_atom_site_refinement_flags_posn
_atom_site_occupancy
_atom_site_disorder_assembly
_atom_site_disorder_group
C C1 0.57334(8) 0.1610(5) -0.09486(19) 0.0157(6) Uani d . . . 1.0 . .
C C2 0.57893(9) -0.0413(6) -0.0760(2) 0.0194(7) Uani d . . . 1.0 . .
H H2 0.564798 -0.106657 -0.038082 0.023 Uiso calc U . R 1.0 . .
C C3 0.60534(10) -0.1472(6) -0.1131(2) 0.0256(8) Uani d . . . 1.0 . .
H H3 0.609232 -0.283414 -0.098959 0.031 Uiso calc U . R 1.0 . .
C C4 0.62600(10) -0.0566(9) -0.1702(2) 0.0333(10) Uani d . . . 1.0 . .
H H4 0.643843 -0.129687 -0.195071 0.04 Uiso calc U . R 1.0 . .
C C5 0.61996(10) 0.1433(8) -0.1902(2) 0.0302(10) Uani d . . . 1.0 . .
H H5 0.633727 0.207313 -0.229269 0.036 Uiso calc U . R 1.0 . .
C C6 0.59385(9) 0.2500(6) -0.1533(2) 0.0229(7) Uani d . . . 1.0 . .
H H6 0.589907 0.385802 -0.168008 0.028 Uiso calc U . R 1.0 . .
C C7 0.45122(9) -0.0441(6) -0.1366(2) 0.0191(7) Uani d . . . 1.0 . .
H H7 0.437618 0.073693 -0.13338 0.023 Uiso calc U . R 1.0 . .
C C8 0.44569(9) -0.1970(6) -0.1903(2) 0.0217(7) Uani d . . . 1.0 . .
H H8 0.427767 -0.205845 -0.230829 0.026 Uiso calc U . R 1.0 . .
C C9 0.49107(9) -0.2660(5) -0.11208(19) 0.0163(6) Uani d . . . 1.0 . .
H H9 0.510493 -0.334134 -0.088858 0.02 Uiso calc U . R 1.0 . .
C C10 0.47532(11) -0.5291(6) -0.2153(2) 0.0266(8) Uani d . . . 1.0 . .
H H10A 0.480451 -0.506134 -0.272511 0.04 Uiso calc U . R 1.0 . .
H H10B 0.453967 -0.606673 -0.212042 0.04 Uiso calc U . R 1.0 . .
H H10C 0.494325 -0.603538 -0.188782 0.04 Uiso calc U . R 1.0 . .
N N1 0.47990(7) -0.0883(5) -0.08762(15) 0.0146(5) Uani d . . . 1.0 . .
N N2 0.47114(8) -0.3359(5) -0.17415(16) 0.0171(6) Uani d . . . 1.0 . .
S S1 0.54217(2) 0.30916(12) -0.04619(5) 0.01789(17) Uani d . . . 1.0 . .
Zn Zn1 0.5 0.09956(7) 0 0.01267(11) Uani d T P S 1.0 . .
C C11 0.92743(8) 0.8543(5) 0.59500(19) 0.0147(6) Uani d . . . 1.0 . .
C C12 0.92197(9) 1.0560(5) 0.5738(2) 0.0173(6) Uani d . . . 1.0 . .
H H12 0.936241 1.117318 0.535049 0.021 Uiso calc U . R 1.0 . .
C C13 0.89588(9) 1.1676(6) 0.6089(2) 0.0232(7) Uani d . . . 1.0 . .
H H13 0.892297 1.303221 0.593326 0.028 Uiso calc U . R 1.0 . .
C C14 0.87513(10) 1.0804(7) 0.6666(2) 0.0268(8) Uani d . . . 1.0 . .
H H14 0.857409 1.156319 0.690512 0.032 Uiso calc U . R 1.0 . .
C C15 0.88041(10) 0.8821(7) 0.6890(2) 0.0277(9) Uani d . . . 1.0 . .
H H15 0.866367 0.822899 0.72872 0.033 Uiso calc U . R 1.0 . .
C C16 0.90622(9) 0.7690(6) 0.6536(2) 0.0216(7) Uani d . . . 1.0 . .
H H16 0.909478 0.633179 0.66912 0.026 Uiso calc U . R 1.0 . .
C C17 1.04843(9) 1.0494(6) 0.6376(2) 0.0193(7) Uani d . . . 1.0 . .
H H17 1.061826 0.930767 0.63455 0.023 Uiso calc U . R 1.0 . .
C C18 1.05420(9) 1.2016(6) 0.6916(2) 0.0218(7) Uani d . . . 1.0 . .
H H18 1.07209 1.209395 0.732325 0.026 Uiso calc U . R 1.0 . .
C C19 1.00894(8) 1.2731(5) 0.61290(18) 0.0145(6) Uani d . . . 1.0 . .
H H19 0.989613 1.342404 0.589792 0.017 Uiso calc U . R 1.0 . .
C C20 1.02491(11) 1.5336(6) 0.7170(2) 0.0260(8) Uani d . . . 1.0 . .
H H20A 1.046584 1.608667 0.715679 0.039 Uiso calc U . R 1.0 . .
H H20B 1.018957 1.509691 0.773671 0.039 Uiso calc U . R 1.0 . .
H H20C 1.006503 1.610939 0.689554 0.039 Uiso calc U . R 1.0 . .
N N3 1.02000(7) 1.0947(5) 0.58790(15) 0.0142(5) Uani d . . . 1.0 . .
N N4 1.02894(8) 1.3413(5) 0.67534(16) 0.0163(5) Uani d . . . 1.0 . .
S S2 0.95811(2) 0.70097(12) 0.54809(5) 0.01645(16) Uani d . . . 1.0 . .
Zn Zn2 1.0 0.90810(8) 0.5 0.01204(11) Uani d T P S 1.0 . .
C C21 0.68196(10) 0.3145(7) 0.1473(2) 0.0140(7) Uani d . P D 0.8697(10) A 1
C C22 0.67648(11) 0.5196(7) 0.1528(3) 0.0189(8) Uani d . P D 0.8697(10) A 1
H H22 0.693621 0.603124 0.177585 0.023 Uiso calc U P R 0.8697(10) A 1
C C23 0.64569(13) 0.6032(9) 0.1217(4) 0.0254(10) Uani d . P D 0.8697(10) A 1
H H23 0.641971 0.743151 0.126921 0.03 Uiso calc U P R 0.8697(10) A 1
C C24 0.6206(2) 0.4865(14) 0.0836(10) 0.0285(13) Uani d . P D 0.8697(10) A 1
H H24 0.599859 0.545657 0.062846 0.034 Uiso calc U P R 0.8697(10) A 1
C C25 0.6259(2) 0.2842(12) 0.0760(8) 0.0263(16) Uani d . P D 0.8697(10) A 1
H H25 0.608746 0.202987 0.049932 0.032 Uiso calc U P R 0.8697(10) A 1
C C26 0.65664(13) 0.1967(8) 0.1069(3) 0.0221(10) Uani d . P D 0.8697(10) A 1
H H26 0.660342 0.057062 0.100345 0.027 Uiso calc U P R 0.8697(10) A 1
C C27 0.82711(9) 0.4208(7) 0.3589(2) 0.0126(6) Uani d . P D 0.8697(10) A 1
C C28 0.81844(10) 0.6219(7) 0.3693(2) 0.0147(7) Uani d . P D 0.8697(10) A 1
H H28 0.796062 0.667058 0.352861 0.018 Uiso calc U P R 0.8697(10) A 1
C C29 0.84205(12) 0.7572(7) 0.4032(2) 0.0175(8) Uani d . P D 0.8697(10) A 1
H H29 0.835738 0.893818 0.408921 0.021 Uiso calc U P R 0.8697(10) A 1
C C30 0.87487(18) 0.6945(9) 0.4291(4) 0.0209(11) Uani d . P D 0.8697(10) A 1
H H30 0.890848 0.786384 0.453125 0.025 Uiso calc U P R 0.8697(10) A 1
C C31 0.88378(13) 0.4934(10) 0.4188(5) 0.0194(10) Uani d . P D 0.8697(10) A 1
H H31 0.906144 0.448569 0.435485 0.023 Uiso calc U P R 0.8697(10) A 1
C C32 0.86024(11) 0.3584(7) 0.3845(3) 0.0165(8) Uani d . P D 0.8697(10) A 1
H H32 0.866674 0.222121 0.378203 0.02 Uiso calc U P R 0.8697(10) A 1
C C33 0.72611(10) 0.5418(7) 0.4199(2) 0.0179(7) Uani d . P D 0.8697(10) A 1
H H33 0.733503 0.419864 0.444521 0.021 Uiso calc U P R 0.8697(10) A 1
C C34 0.71014(11) 0.6942(7) 0.4586(2) 0.0203(7) Uani d . P D 0.8697(10) A 1
H H34 0.704469 0.698978 0.514325 0.024 Uiso calc U P R 0.8697(10) A 1
C C35 0.71626(10) 0.7733(6) 0.3303(2) 0.0146(6) Uani d . P D 0.8697(10) A 1
H H35 0.715347 0.846447 0.280725 0.017 Uiso calc U P R 0.8697(10) A 1
C C36 0.68615(14) 1.0302(8) 0.4135(3) 0.0307(10) Uani d . P D 0.8697(10) A 1
H H36A 0.686782 1.110374 0.363677 0.046 Uiso calc U P R 0.8697(10) A 1
H H36B 0.697693 1.103318 0.458322 0.046 Uiso calc U P R 0.8697(10) A 1
H H36C 0.66213 1.00448 0.426939 0.046 Uiso calc U P R 0.8697(10) A 1
C C37 0.76838(11) 0.5712(7) 0.0895(2) 0.0195(7) Uani d . P D 0.8697(10) A 1
H H37 0.758501 0.452813 0.066812 0.023 Uiso calc U P R 0.8697(10) A 1
C C38 0.78343(11) 0.7187(7) 0.0468(2) 0.0210(8) Uani d . P D 0.8697(10) A 1
H H38 0.785876 0.723749 -0.010471 0.025 Uiso calc U P R 0.8697(10) A 1
C C39 0.78557(10) 0.7949(6) 0.1764(2) 0.0154(7) Uani d . P D 0.8697(10) A 1
H H39 0.790115 0.865396 0.225755 0.018 Uiso calc U P R 0.8697(10) A 1
C C40 0.81274(16) 1.0438(9) 0.0844(3) 0.0333(11) Uani d . P D 0.8697(10) A 1
H H40A 0.836682 1.012341 0.072077 0.05 Uiso calc U P R 0.8697(10) A 1
H H40B 0.81236 1.133502 0.131551 0.05 Uiso calc U P R 0.8697(10) A 1
H H40C 0.801489 1.109357 0.037353 0.05 Uiso calc U P R 0.8697(10) A 1
N N5 0.72988(8) 0.5925(5) 0.33904(17) 0.0134(5) Uani d . P D 0.8697(10) A 1
N N6 0.70385(9) 0.8399(5) 0.4010(2) 0.0175(6) Uani d . P D 0.8697(10) A 1
N N7 0.76961(8) 0.6198(5) 0.17144(18) 0.0146(6) Uani d . P D 0.8697(10) A 1
N N8 0.79451(9) 0.8601(5) 0.1027(2) 0.0178(6) Uani d . P D 0.8697(10) A 1
S S3 0.71939(3) 0.18938(15) 0.18625(5) 0.01683(17) Uani d . P D 0.8697(10) A 1
S S4 0.79798(2) 0.23970(14) 0.31609(5) 0.01414(16) Uani d . P D 0.8697(10) A 1
Zn Zn3 0.75352(2) 0.41924(7) 0.25540(2) 0.01174(9) Uani d . P . 0.8697(10) A 1
C C21A 0.6728(6) 0.588(4) 0.1387(16) 0.0140(7) Uani d . P D 0.1303(10) A 2
C C22A 0.6836(7) 0.392(4) 0.1300(17) 0.0189(8) Uani d . P D 0.1303(10) A 2
H H22A 0.706881 0.355006 0.141918 0.023 Uiso calc U P R 0.1303(10) A 2
C C23A 0.6597(10) 0.250(5) 0.104(3) 0.0254(10) Uani d . P D 0.1303(10) A 2
H H23A 0.6652 0.111736 0.107468 0.03 Uiso calc U P R 0.1303(10) A 2
C C24A 0.6277(14) 0.309(8) 0.072(6) 0.0285(13) Uani d . P D 0.1303(10) A 2
H H24A 0.61349 0.216247 0.042622 0.034 Uiso calc U P R 0.1303(10) A 2
C C25A 0.6167(14) 0.502(9) 0.082(7) 0.0263(16) Uani d . P D 0.1303(10) A 2
H H25A 0.593647 0.538239 0.067458 0.032 Uiso calc U P R 0.1303(10) A 2
C C26A 0.6401(8) 0.650(5) 0.115(3) 0.0221(10) Uani d . P D 0.1303(10) A 2
H H26A 0.633272 0.785822 0.120035 0.027 Uiso calc U P R 0.1303(10) A 2
C C27A 0.8183(5) 0.694(3) 0.3527(16) 0.0126(6) Uani d . P D 0.1303(10) A 2
C C28A 0.8243(7) 0.488(4) 0.3448(18) 0.0147(7) Uani d . P D 0.1303(10) A 2
H H28A 0.807598 0.407502 0.316767 0.018 Uiso calc U P R 0.1303(10) A 2
C C29A 0.8540(8) 0.398(5) 0.377(2) 0.0175(8) Uani d . P D 0.1303(10) A 2
H H29A 0.857643 0.258531 0.370733 0.021 Uiso calc U P R 0.1303(10) A 2
C C30A 0.8787(11) 0.518(6) 0.418(4) 0.0209(11) Uani d . P D 0.1303(10) A 2
H H30A 0.89838 0.460022 0.444355 0.025 Uiso calc U P R 0.1303(10) A 2
C C31A 0.8736(10) 0.726(6) 0.419(4) 0.0194(10) Uani d . P D 0.1303(10) A 2
H H31A 0.891818 0.808581 0.439087 0.023 Uiso calc U P R 0.1303(10) A 2
C C32A 0.8430(7) 0.815(4) 0.392(2) 0.0165(8) Uani d . P D 0.1303(10) A 2
H H32A 0.839081 0.954428 0.399199 0.02 Uiso calc U P R 0.1303(10) A 2
C C33A 0.7332(6) 0.433(4) 0.4107(11) 0.0179(7) Uani d . P D 0.1303(10) A 2
H H33A 0.744051 0.548828 0.433188 0.021 Uiso calc U P R 0.1303(10) A 2
C C34A 0.7171(7) 0.292(4) 0.4540(12) 0.0203(7) Uani d . P D 0.1303(10) A 2
H H34A 0.713961 0.289277 0.511037 0.024 Uiso calc U P R 0.1303(10) A 2
C C35A 0.7134(6) 0.218(3) 0.3223(12) 0.0146(6) Uani d . P D 0.1303(10) A 2
H H35A 0.706456 0.15399 0.272874 0.017 Uiso calc U P R 0.1303(10) A 2
C C36A 0.6895(10) -0.042(4) 0.413(2) 0.0307(10) Uani d . P D 0.1303(10) A 2
H H36D 0.66634 -0.041828 0.387265 0.046 Uiso calc U P R 0.1303(10) A 2
H H36E 0.687695 -0.061699 0.471765 0.046 Uiso calc U P R 0.1303(10) A 2
H H36F 0.703108 -0.150556 0.390174 0.046 Uiso calc U P R 0.1303(10) A 2
C C37A 0.7737(7) 0.462(4) 0.0781(12) 0.0195(7) Uani d . P D 0.1303(10) A 2
H H37A 0.765768 0.581913 0.052639 0.023 Uiso calc U P R 0.1303(10) A 2
C C38A 0.7904(7) 0.314(4) 0.0399(12) 0.0210(8) Uani d . P D 0.1303(10) A 2
H H38A 0.796947 0.310199 -0.015267 0.025 Uiso calc U P R 0.1303(10) A 2
C C39A 0.7852(6) 0.240(3) 0.1713(12) 0.0154(7) Uani d . P D 0.1303(10) A 2
H H39A 0.788195 0.174503 0.222425 0.018 Uiso calc U P R 0.1303(10) A 2
C C40A 0.8121(11) -0.027(4) 0.090(3) 0.0333(11) Uani d . P D 0.1303(10) A 2
H H40D 0.79456 -0.124784 0.07222 0.05 Uiso calc U P R 0.1303(10) A 2
H H40E 0.822797 -0.069662 0.141696 0.05 Uiso calc U P R 0.1303(10) A 2
H H40F 0.829764 -0.017815 0.048631 0.05 Uiso calc U P R 0.1303(10) A 2
N N5A 0.7315(5) 0.386(3) 0.3280(9) 0.0134(5) Uani d . P D 0.1303(10) A 2
N N6A 0.7065(6) 0.152(3) 0.3976(11) 0.0175(6) Uani d . P D 0.1303(10) A 2
N N7A 0.7695(5) 0.417(3) 0.1591(10) 0.0146(6) Uani d . P D 0.1303(10) A 2
N N8A 0.7959(6) 0.169(3) 0.0998(11) 0.0178(6) Uani d . P D 0.1303(10) A 2
S S3A 0.70154(17) 0.7665(10) 0.1826(4) 0.01683(17) Uani d . P D 0.1303(10) A 2
S S4A 0.78096(16) 0.8200(10) 0.3142(4) 0.01414(16) Uani d . P D 0.1303(10) A 2
Zn Zn3A 0.74690(7) 0.5882(5) 0.24404(14) 0.01174(9) Uani d . P . 0.1303(10) A 2

loop_
_atom_site_aniso_label
_atom_site_aniso_U_11
_atom_site_aniso_U_22
_atom_site_aniso_U_33
_atom_site_aniso_U_12
_atom_site_aniso_U_13
_atom_site_aniso_U_23
C1 0.0119(14) 0.0196(16) 0.0154(14) -0.0005(12) -0.0029(11) -0.0009(12)
C2 0.0206(16) 0.0205(17) 0.0171(14) 0.0017(13) 0.0012(12) -0.0011(13)
C3 0.0258(19) 0.0294(19) 0.0214(16) 0.0114(15) -0.0013(14) -0.0050(14)
C4 0.0236(18) 0.058(3) 0.0191(16) 0.009(2) 0.0044(13) -0.010(2)
C5 0.0188(17) 0.050(3) 0.0216(17) -0.0039(17) 0.0053(13) 0.0022(17)
C6 0.0187(16) 0.0290(19) 0.0211(16) -0.0015(14) 0.0002(13) 0.0045(14)
C7 0.0138(14) 0.0200(17) 0.0235(15) 0.0023(12) -0.0018(12) 0.0002(13)
C8 0.0183(16) 0.0251(18) 0.0210(16) -0.0029(14) -0.0082(13) -0.0001(14)
C9 0.0197(16) 0.0139(15) 0.0150(14) 0.0017(12) -0.0026(11) 0.0007(12)
C10 0.042(2) 0.0181(16) 0.0197(16) -0.0056(16) -0.0036(15) -0.0058(14)
N1 0.0166(12) 0.0132(11) 0.0139(11) 0.0008(11) -0.0025(9) -0.0013(11)
N2 0.0208(14) 0.0176(14) 0.0127(12) -0.0026(11) -0.0026(10) -0.0010(10)
S1 0.0130(4) 0.0127(4) 0.0281(4) 0.0002(3) 0.0021(3) 0.0022(3)
Zn1 0.0118(2) 0.0120(2) 0.0142(2) 0 -0.00063(17) 0
C11 0.0102(13) 0.0194(15) 0.0145(14) -0.0016(11) -0.0015(11) -0.0001(11)
C12 0.0155(15) 0.0185(16) 0.0180(15) 0.0034(12) -0.0001(12) 0.0004(12)
C13 0.0216(17) 0.0279(19) 0.0200(15) 0.0095(15) 0.0000(13) -0.0034(14)
C14 0.0186(16) 0.039(2) 0.0227(17) 0.0096(16) 0.0000(13) -0.0064(16)
C15 0.0217(17) 0.043(3) 0.0192(15) -0.0030(16) 0.0066(13) -0.0012(16)
C16 0.0191(16) 0.0267(18) 0.0191(15) -0.0051(14) 0.0027(12) 0.0013(14)
C17 0.0140(15) 0.0219(17) 0.0218(16) 0.0009(12) -0.0014(12) 0.0004(13)
C18 0.0202(17) 0.0268(18) 0.0179(15) -0.0018(15) -0.0051(12) -0.0003(14)
C19 0.0172(15) 0.0123(14) 0.0140(13) -0.0001(11) -0.0020(11) -0.0030(11)
C20 0.042(2) 0.0170(16) 0.0189(16) -0.0024(16) -0.0030(15) -0.0047(14)
N3 0.0134(12) 0.0140(12) 0.0153(12) 0.0009(11) -0.0006(9) -0.0003(11)
N4 0.0203(14) 0.0145(12) 0.0140(12) -0.0018(11) -0.0020(10) -0.0014(10)
S2 0.0126(3) 0.0114(3) 0.0255(4) 0.0002(3) 0.0029(3) 0.0022(3)
Zn2 0.0123(2) 0.0103(2) 0.0135(2) 0 0.00009(16) 0
C21 0.0118(16) 0.023(2) 0.0073(15) -0.0072(14) -0.0003(12) -0.0018(13)
C22 0.0175(18) 0.023(2) 0.0163(19) -0.0041(16) -0.0020(14) 0.0026(15)
C23 0.022(2) 0.030(3) 0.024(2) 0.0024(19) -0.0004(17) 0.007(2)
C24 0.016(3) 0.050(3) 0.019(2) -0.006(2) -0.001(3) 0.009(3)
C25 0.017(2) 0.040(3) 0.021(3) -0.017(2) -0.004(2) -0.002(3)
C26 0.019(2) 0.027(3) 0.0198(19) -0.0125(19) -0.0031(15) -0.009(2)
C27 0.0116(15) 0.0170(17) 0.0090(14) -0.0025(15) -0.0020(11) 0.0038(14)
C28 0.0128(16) 0.0176(19) 0.0135(17) -0.0010(14) -0.0025(12) 0.0016(14)
C29 0.0224(19) 0.0147(19) 0.0153(18) -0.0037(16) -0.0024(14) 0.0012(14)
C30 0.022(2) 0.026(3) 0.014(2) -0.008(2) -0.0021(15) 0.0041(19)
C31 0.009(2) 0.026(2) 0.0226(19) 0.0023(15) -0.0013(18) 0.0045(19)
C32 0.013(2) 0.018(2) 0.019(2) 0.0022(14) -0.0013(15) 0.0030(16)
C33 0.0197(18) 0.0221(19) 0.0117(15) -0.0042(15) 0.0001(13) 0.0023(14)
C34 0.0250(19) 0.0250(19) 0.0112(15) -0.0069(16) 0.0047(13) -0.0032(14)
C35 0.0142(16) 0.0164(16) 0.0131(14) -0.0009(12) 0.0010(12) -0.0011(12)
C36 0.035(2) 0.027(2) 0.031(2) 0.009(2) 0.0116(18) -0.011(2)
C37 0.0248(19) 0.024(2) 0.0103(15) -0.0032(16) -0.0006(13) -0.0009(14)
C38 0.0252(19) 0.027(2) 0.0112(15) 0.0014(16) 0.0031(13) 0.0028(15)
C39 0.0174(16) 0.0180(17) 0.0106(14) -0.0014(13) -0.0007(12) -0.0009(13)
C40 0.039(3) 0.031(3) 0.030(2) -0.017(3) 0.0126(19) 0.007(2)
N5 0.0121(13) 0.0169(14) 0.0111(12) 0.0011(11) 0.0001(10) 0.0015(11)
N6 0.0156(14) 0.0194(15) 0.0177(15) -0.0036(12) 0.0033(11) -0.0042(12)
N7 0.0152(13) 0.0169(14) 0.0119(12) -0.0003(11) 0.0008(10) 0.0010(11)
N8 0.0199(15) 0.0181(15) 0.0156(14) -0.0018(12) 0.0046(11) 0.0039(11)
S3 0.0197(4) 0.0151(4) 0.0154(4) -0.0035(3) -0.0041(3) -0.0005(3)
S4 0.0150(4) 0.0134(4) 0.0138(4) 0.0000(3) -0.0035(3) -0.0002(3)
Zn3 0.01141(17) 0.01461(17) 0.00914(16) -0.00084(14) -0.00064(12) 0.00025(14)
C21A 0.0118(16) 0.023(2) 0.0073(15) -0.0072(14) -0.0003(12) -0.0018(13)
C22A 0.0175(18) 0.023(2) 0.0163(19) -0.0041(16) -0.0020(14) 0.0026(15)
C23A 0.022(2) 0.030(3) 0.024(2) 0.0024(19) -0.0004(17) 0.007(2)
C24A 0.016(3) 0.050(3) 0.019(2) -0.006(2) -0.001(3) 0.009(3)
C25A 0.017(2) 0.040(3) 0.021(3) -0.017(2) -0.004(2) -0.002(3)
C26A 0.019(2) 0.027(3) 0.0198(19) -0.0125(19) -0.0031(15) -0.009(2)
C27A 0.0116(15) 0.0170(17) 0.0090(14) -0.0025(15) -0.0020(11) 0.0038(14)
C28A 0.0128(16) 0.0176(19) 0.0135(17) -0.0010(14) -0.0025(12) 0.0016(14)
C29A 0.0224(19) 0.0147(19) 0.0153(18) -0.0037(16) -0.0024(14) 0.0012(14)
C30A 0.022(2) 0.026(3) 0.014(2) -0.008(2) -0.0021(15) 0.0041(19)
C31A 0.009(2) 0.026(2) 0.0226(19) 0.0023(15) -0.0013(18) 0.0045(19)
C32A 0.013(2) 0.018(2) 0.019(2) 0.0022(14) -0.0013(15) 0.0030(16)
C33A 0.0197(18) 0.0221(19) 0.0117(15) -0.0042(15) 0.0001(13) 0.0023(14)
C34A 0.0250(19) 0.0250(19) 0.0112(15) -0.0069(16) 0.0047(13) -0.0032(14)
C35A 0.0142(16) 0.0164(16) 0.0131(14) -0.0009(12) 0.0010(12) -0.0011(12)
C36A 0.035(2) 0.027(2) 0.031(2) 0.009(2) 0.0116(18) -0.011(2)
C37A 0.0248(19) 0.024(2) 0.0103(15) -0.0032(16) -0.0006(13) -0.0009(14)
C38A 0.0252(19) 0.027(2) 0.0112(15) 0.0014(16) 0.0031(13) 0.0028(15)
C39A 0.0174(16) 0.0180(17) 0.0106(14) -0.0014(13) -0.0007(12) -0.0009(13)
C40A 0.039(3) 0.031(3) 0.030(2) -0.017(3) 0.0126(19) 0.007(2)
N5A 0.0121(13) 0.0169(14) 0.0111(12) 0.0011(11) 0.0001(10) 0.0015(11)
N6A 0.0156(14) 0.0194(15) 0.0177(15) -0.0036(12) 0.0033(11) -0.0042(12)
N7A 0.0152(13) 0.0169(14) 0.0119(12) -0.0003(11) 0.0008(10) 0.0010(11)
N8A 0.0199(15) 0.0181(15) 0.0156(14) -0.0018(12) 0.0046(11) 0.0039(11)
S3A 0.0197(4) 0.0151(4) 0.0154(4) -0.0035(3) -0.0041(3) -0.0005(3)
S4A 0.0150(4) 0.0134(4) 0.0138(4) 0.0000(3) -0.0035(3) -0.0002(3)
Zn3A 0.01141(17) 0.01461(17) 0.00914(16) -0.00084(14) -0.00064(12) 0.00025(14)

loop_
_atom_type_symbol
_atom_type_description
_atom_type_scat_dispersion_real
_atom_type_scat_dispersion_imag
_atom_type_scat_source
C C 0.0033 0.0016 'International Tables Vol C Tables 4.2.6.8 and 6.1.1.4'
H H 0.0000 0.0000 'International Tables Vol C Tables 4.2.6.8 and 6.1.1.4'
N N 0.0061 0.0033 'International Tables Vol C Tables 4.2.6.8 and 6.1.1.4'
S S 0.1246 0.1234 'International Tables Vol C Tables 4.2.6.8 and 6.1.1.4'
Zn Zn 0.2839 1.4301 'International Tables Vol C Tables 4.2.6.8 and 6.1.1.4'

loop_
_geom_angle_atom_site_label_1
_geom_angle_atom_site_label_2
_geom_angle_atom_site_label_3
_geom_angle_site_symmetry_1
_geom_angle_site_symmetry_3
_geom_angle
_geom_angle_publ_flag
C6 C1 C2 . . 118.3(3) ?
C6 C1 S1 . . 118.9(3) ?
C2 C1 S1 . . 122.8(3) ?
C3 C2 C1 . . 120.1(3) ?
C3 C2 H2 . . 120.0 ?
C1 C2 H2 . . 120.0 ?
C4 C3 C2 . . 121.3(4) ?
C4 C3 H3 . . 119.4 ?
C2 C3 H3 . . 119.4 ?
C3 C4 C5 . . 118.6(4) ?
C3 C4 H4 . . 120.7 ?
C5 C4 H4 . . 120.7 ?
C4 C5 C6 . . 120.4(4) ?
C4 C5 H5 . . 119.8 ?
C6 C5 H5 . . 119.8 ?
C5 C6 C1 . . 121.3(4) ?
C5 C6 H6 . . 119.4 ?
C1 C6 H6 . . 119.4 ?
C8 C7 N1 . . 108.9(3) ?
C8 C7 H7 . . 125.5 ?
N1 C7 H7 . . 125.5 ?
C7 C8 N2 . . 106.5(3) ?
C7 C8 H8 . . 126.7 ?
N2 C8 H8 . . 126.7 ?
N1 C9 N2 . . 110.8(3) ?
N1 C9 H9 . . 124.6 ?
N2 C9 H9 . . 124.6 ?
N2 C10 H10A . . 109.5 ?
N2 C10 H10B . . 109.5 ?
H10A C10 H10B . . 109.5 ?
N2 C10 H10C . . 109.5 ?
H10A C10 H10C . . 109.5 ?
H10B C10 H10C . . 109.5 ?
C9 N1 C7 . . 106.1(3) ?
C9 N1 Zn1 . . 129.8(2) ?
C7 N1 Zn1 . . 124.1(2) ?
C9 N2 C8 . . 107.7(3) ?
C9 N2 C10 . . 125.9(3) ?
C8 N2 C10 . . 126.4(3) ?
C1 S1 Zn1 . . 108.18(12) ?
N1 Zn1 N1 2_655 . 104.33(17) ?
N1 Zn1 S1 2_655 2_655 113.57(8) ?
N1 Zn1 S1 . 2_655 110.28(8) ?
N1 Zn1 S1 2_655 . 110.28(8) ?
N1 Zn1 S1 . . 113.57(8) ?
S1 Zn1 S1 2_655 . 105.04(5) ?
C12 C11 C16 . . 118.1(3) ?
C12 C11 S2 . . 123.1(3) ?
C16 C11 S2 . . 118.8(3) ?
C13 C12 C11 . . 121.0(3) ?
C13 C12 H12 . . 119.5 ?
C11 C12 H12 . . 119.5 ?
C14 C13 C12 . . 120.1(4) ?
C14 C13 H13 . . 120.0 ?
C12 C13 H13 . . 120.0 ?
C15 C14 C13 . . 119.8(4) ?
C15 C14 H14 . . 120.1 ?
C13 C14 H14 . . 120.1 ?
C14 C15 C16 . . 120.4(4) ?
C14 C15 H15 . . 119.8 ?
C16 C15 H15 . . 119.8 ?
C15 C16 C11 . . 120.6(4) ?
C15 C16 H16 . . 119.7 ?
C11 C16 H16 . . 119.7 ?
C18 C17 N3 . . 109.4(3) ?
C18 C17 H17 . . 125.3 ?
N3 C17 H17 . . 125.3 ?
C17 C18 N4 . . 106.1(3) ?
C17 C18 H18 . . 126.9 ?
N4 C18 H18 . . 126.9 ?
N3 C19 N4 . . 110.7(3) ?
N3 C19 H19 . . 124.7 ?
N4 C19 H19 . . 124.7 ?
N4 C20 H20A . . 109.5 ?
N4 C20 H20B . . 109.5 ?
H20A C20 H20B . . 109.5 ?
N4 C20 H20C . . 109.5 ?
H20A C20 H20C . . 109.5 ?
H20B C20 H20C . . 109.5 ?
C19 N3 C17 . . 105.7(3) ?
C19 N3 Zn2 . . 130.0(2) ?
C17 N3 Zn2 . . 124.2(2) ?
C19 N4 C18 . . 108.0(3) ?
C19 N4 C20 . . 125.8(3) ?
C18 N4 C20 . . 126.1(3) ?
C11 S2 Zn2 . . 107.19(12) ?
N3 Zn2 N3 2_756 . 104.80(16) ?
N3 Zn2 S2 2_756 2_756 112.43(8) ?
N3 Zn2 S2 . 2_756 110.76(8) ?
N3 Zn2 S2 2_756 . 110.75(8) ?
N3 Zn2 S2 . . 112.43(8) ?
S2 Zn2 S2 2_756 . 105.83(5) ?
C22 C21 C26 . . 118.4(4) ?
C22 C21 S3 . . 124.4(3) ?
C26 C21 S3 . . 117.2(4) ?
C21 C22 C23 . . 120.0(4) ?
C21 C22 H22 . . 120.0 ?
C23 C22 H22 . . 120.0 ?
C24 C23 C22 . . 121.4(5) ?
C24 C23 H23 . . 119.3 ?
C22 C23 H23 . . 119.3 ?
C25 C24 C23 . . 119.4(6) ?
C25 C24 H24 . . 120.3 ?
C23 C24 H24 . . 120.3 ?
C24 C25 C26 . . 120.2(6) ?
C24 C25 H25 . . 119.9 ?
C26 C25 H25 . . 119.9 ?
C21 C26 C25 . . 120.5(5) ?
C21 C26 H26 . . 119.7 ?
C25 C26 H26 . . 119.7 ?
C28 C27 C32 . . 118.1(4) ?
C28 C27 S4 . . 123.2(3) ?
C32 C27 S4 . . 118.6(4) ?
C29 C28 C27 . . 121.0(4) ?
C29 C28 H28 . . 119.5 ?
C27 C28 H28 . . 119.5 ?
C28 C29 C30 . . 120.7(5) ?
C28 C29 H29 . . 119.7 ?
C30 C29 H29 . . 119.7 ?
C29 C30 C31 . . 118.6(5) ?
C29 C30 H30 . . 120.7 ?
C31 C30 H30 . . 120.7 ?
C32 C31 C30 . . 120.7(4) ?
C32 C31 H31 . . 119.7 ?
C30 C31 H31 . . 119.7 ?
C31 C32 C27 . . 120.8(4) ?
C31 C32 H32 . . 119.6 ?
C27 C32 H32 . . 119.6 ?
C34 C33 N5 . . 109.3(4) ?
C34 C33 H33 . . 125.4 ?
N5 C33 H33 . . 125.4 ?
C33 C34 N6 . . 106.4(3) ?
C33 C34 H34 . . 126.8 ?
N6 C34 H34 . . 126.8 ?
N5 C35 N6 . . 111.1(3) ?
N5 C35 H35 . . 124.5 ?
N6 C35 H35 . . 124.5 ?
N6 C36 H36A . . 109.5 ?
N6 C36 H36B . . 109.5 ?
H36A C36 H36B . . 109.5 ?
N6 C36 H36C . . 109.5 ?
H36A C36 H36C . . 109.5 ?
H36B C36 H36C . . 109.5 ?
C38 C37 N7 . . 109.4(4) ?
C38 C37 H37 . . 125.3 ?
N7 C37 H37 . . 125.3 ?
C37 C38 N8 . . 106.5(3) ?
C37 C38 H38 . . 126.8 ?
N8 C38 H38 . . 126.8 ?
N7 C39 N8 . . 111.4(3) ?
N7 C39 H39 . . 124.3 ?
N8 C39 H39 . . 124.3 ?
N8 C40 H40A . . 109.5 ?
N8 C40 H40B . . 109.5 ?
H40A C40 H40B . . 109.5 ?
N8 C40 H40C . . 109.5 ?
H40A C40 H40C . . 109.5 ?
H40B C40 H40C . . 109.5 ?
C35 N5 C33 . . 105.8(3) ?
C35 N5 Zn3 . . 129.1(2) ?
C33 N5 Zn3 . . 125.0(3) ?
C35 N6 C34 . . 107.5(3) ?
C35 N6 C36 . . 126.1(4) ?
C34 N6 C36 . . 126.4(4) ?
C39 N7 C37 . . 105.5(3) ?
C39 N7 Zn3 . . 133.8(3) ?
C37 N7 Zn3 . . 120.3(3) ?
C39 N8 C38 . . 107.2(3) ?
C39 N8 C40 . . 127.0(4) ?
C38 N8 C40 . . 125.8(4) ?
C21 S3 Zn3 . . 108.35(14) ?
C27 S4 Zn3 . . 105.91(14) ?
N7 Zn3 N5 . . 103.80(13) ?
N7 Zn3 S4 . . 113.26(9) ?
N5 Zn3 S4 . . 110.52(9) ?
N7 Zn3 S3 . . 106.72(9) ?
N5 Zn3 S3 . . 116.57(9) ?
S4 Zn3 S3 . . 106.13(4) ?
C26A C21A C22A . . 122.(2) ?
C26A C21A S3A . . 119.(2) ?
C22A C21A S3A . . 119.4(17) ?
C23A C22A C21A . . 119.(2) ?
C23A C22A H22A . . 120.7 ?
C21A C22A H22A . . 120.7 ?
C22A C23A C24A . . 120.(3) ?
C22A C23A H23A . . 119.8 ?
C24A C23A H23A . . 119.8 ?
C25A C24A C23A . . 120.(4) ?
C25A C24A H24A . . 120.0 ?
C23A C24A H24A . . 120.0 ?
C24A C25A C26A . . 120.(3) ?
C24A C25A H25A . . 120.1 ?
C26A C25A H25A . . 120.1 ?
C21A C26A C25A . . 118.(3) ?
C21A C26A H26A . . 121.0 ?
C25A C26A H26A . . 121.0 ?
C32A C27A C28A . . 120.1(19) ?
C32A C27A S4A . . 115.3(17) ?
C28A C27A S4A . . 124.6(17) ?
C29A C28A C27A . . 122.(2) ?
C29A C28A H28A . . 119.1 ?
C27A C28A H28A . . 119.1 ?
C28A C29A C30A . . 119.(3) ?
C28A C29A H29A . . 120.6 ?
C30A C29A H29A . . 120.6 ?
C31A C30A C29A . . 118.(3) ?
C31A C30A H30A . . 120.8 ?
C29A C30A H30A . . 120.8 ?
C32A C31A C30A . . 123.(3) ?
C32A C31A H31A . . 118.6 ?
C30A C31A H31A . . 118.6 ?
C31A C32A C27A . . 118.(2) ?
C31A C32A H32A . . 121.2 ?
C27A C32A H32A . . 121.2 ?
C34A C33A N5A . . 110.3(18) ?
C34A C33A H33A . . 124.8 ?
N5A C33A H33A . . 124.8 ?
C33A C34A N6A . . 104.8(16) ?
C33A C34A H34A . . 127.6 ?
N6A C34A H34A . . 127.6 ?
N5A C35A N6A . . 109.5(16) ?
N5A C35A H35A . . 125.2 ?
N6A C35A H35A . . 125.2 ?
N6A C36A H36D . . 109.5 ?
N6A C36A H36E . . 109.5 ?
H36D C36A H36E . . 109.5 ?
N6A C36A H36F . . 109.5 ?
H36D C36A H36F . . 109.5 ?
H36E C36A H36F . . 109.5 ?
C38A C37A N7A . . 111.2(18) ?
C38A C37A H37A . . 124.4 ?
N7A C37A H37A . . 124.4 ?
C37A C38A N8A . . 104.3(16) ?
C37A C38A H38A . . 127.9 ?
N8A C38A H38A . . 127.9 ?
N7A C39A N8A . . 109.2(17) ?
N7A C39A H39A . . 125.4 ?
N8A C39A H39A . . 125.4 ?
N8A C40A H40D . . 109.5 ?
N8A C40A H40E . . 109.5 ?
H40D C40A H40E . . 109.5 ?
N8A C40A H40F . . 109.5 ?
H40D C40A H40F . . 109.5 ?
H40E C40A H40F . . 109.5 ?
C35A N5A C33A . . 105.6(16) ?
C35A N5A Zn3A . . 133.0(14) ?
C33A N5A Zn3A . . 120.2(14) ?
C35A N6A C34A . . 109.4(16) ?
C35A N6A C36A . . 123.(2) ?
C34A N6A C36A . . 127.(2) ?
C39A N7A C37A . . 105.8(16) ?
C39A N7A Zn3A . . 126.7(13) ?
C37A N7A Zn3A . . 127.4(15) ?
C39A N8A C38A . . 109.1(16) ?
C39A N8A C40A . . 124.(2) ?
C38A N8A C40A . . 127.(2) ?
C21A S3A Zn3A . . 106.9(9) ?
C27A S4A Zn3A . . 107.9(8) ?
N7A Zn3A N5A . . 103.5(8) ?
N7A Zn3A S4A . . 117.9(6) ?
N5A Zn3A S4A . . 106.4(5) ?
N7A Zn3A S3A . . 109.1(5) ?
N5A Zn3A S3A . . 113.5(6) ?
S4A Zn3A S3A . . 106.6(3) ?

loop_
_geom_bond_atom_site_label_1
_geom_bond_atom_site_label_2
_geom_bond_site_symmetry_2
_geom_bond_distance
_geom_bond_publ_flag
C1 C6 . 1.399(5) ?
C1 C2 . 1.402(5) ?
C1 S1 . 1.773(3) ?
C2 C3 . 1.400(5) ?
C2 H2 . 0.95 ?
C3 C4 . 1.393(6) ?
C3 H3 . 0.95 ?
C4 C5 . 1.393(8) ?
C4 H4 . 0.95 ?
C5 C6 . 1.394(6) ?
C5 H5 . 0.95 ?
C6 H6 . 0.95 ?
C7 C8 . 1.361(5) ?
C7 N1 . 1.385(4) ?
C7 H7 . 0.95 ?
C8 N2 . 1.375(5) ?
C8 H8 . 0.95 ?
C9 N1 . 1.330(4) ?
C9 N2 . 1.345(4) ?
C9 H9 . 0.95 ?
C10 N2 . 1.468(5) ?
C10 H10A . 0.98 ?
C10 H10B . 0.98 ?
C10 H10C . 0.98 ?
N1 Zn1 . 2.046(3) ?
S1 Zn1 . 2.3010(9) ?
C11 C12 . 1.406(5) ?
C11 C16 . 1.407(4) ?
C11 S2 . 1.766(3) ?
C12 C13 . 1.397(5) ?
C12 H12 . 0.95 ?
C13 C14 . 1.392(5) ?
C13 H13 . 0.95 ?
C14 C15 . 1.389(7) ?
C14 H14 . 0.95 ?
C15 C16 . 1.397(5) ?
C15 H15 . 0.95 ?
C16 H16 . 0.95 ?
C17 C18 . 1.364(5) ?
C17 N3 . 1.385(4) ?
C17 H17 . 0.95 ?
C18 N4 . 1.374(5) ?
C18 H18 . 0.95 ?
C19 N3 . 1.336(4) ?
C19 N4 . 1.346(4) ?
C19 H19 . 0.95 ?
C20 N4 . 1.467(5) ?
C20 H20A . 0.98 ?
C20 H20B . 0.98 ?
C20 H20C . 0.98 ?
N3 Zn2 . 2.043(3) ?
S2 Zn2 . 2.2945(9) ?
C21 C22 . 1.390(6) ?
C21 C26 . 1.409(5) ?
C21 S3 . 1.777(4) ?
C22 C23 . 1.401(6) ?
C22 H22 . 0.95 ?
C23 C24 . 1.382(8) ?
C23 H23 . 0.95 ?
C24 C25 . 1.373(8) ?
C24 H24 . 0.95 ?
C25 C26 . 1.409(8) ?
C25 H25 . 0.95 ?
C26 H26 . 0.95 ?
C27 C28 . 1.397(7) ?
C27 C32 . 1.403(5) ?
C27 S4 . 1.785(4) ?
C28 C29 . 1.391(6) ?
C28 H28 . 0.95 ?
C29 C30 . 1.394(7) ?
C29 H29 . 0.95 ?
C30 C31 . 1.398(7) ?
C30 H30 . 0.95 ?
C31 C32 . 1.391(6) ?
C31 H31 . 0.95 ?
C32 H32 . 0.95 ?
C33 C34 . 1.360(6) ?
C33 N5 . 1.384(4) ?
C33 H33 . 0.95 ?
C34 N6 . 1.373(6) ?
C34 H34 . 0.95 ?
C35 N5 . 1.325(5) ?
C35 N6 . 1.349(5) ?
C35 H35 . 0.95 ?
C36 N6 . 1.463(6) ?
C36 H36A . 0.98 ?
C36 H36B . 0.98 ?
C36 H36C . 0.98 ?
C37 C38 . 1.353(5) ?
C37 N7 . 1.385(4) ?
C37 H37 . 0.95 ?
C38 N8 . 1.377(5) ?
C38 H38 . 0.95 ?
C39 N7 . 1.325(5) ?
C39 N8 . 1.343(5) ?
C39 H39 . 0.95 ?
C40 N8 . 1.452(6) ?
C40 H40A . 0.98 ?
C40 H40B . 0.98 ?
C40 H40C . 0.98 ?
N5 Zn3 . 2.038(3) ?
N7 Zn3 . 2.036(3) ?
S3 Zn3 . 2.3038(10) ?
S4 Zn3 . 2.3023(10) ?
C21A C26A . 1.38(2) ?
C21A C22A . 1.39(2) ?
C21A S3A . 1.768(19) ?
C22A C23A . 1.38(2) ?
C22A H22A . 0.95 ?
C23A C24A . 1.39(3) ?
C23A H23A . 0.95 ?
C24A C25A . 1.37(2) ?
C24A H24A . 0.95 ?
C25A C26A . 1.43(3) ?
C25A H25A . 0.95 ?
C26A H26A . 0.95 ?
C27A C32A . 1.40(2) ?
C27A C28A . 1.40(2) ?
C27A S4A . 1.777(18) ?
C28A C29A . 1.39(2) ?
C28A H28A . 0.95 ?
C29A C30A . 1.41(3) ?
C29A H29A . 0.95 ?
C30A C31A . 1.40(2) ?
C30A H30A . 0.95 ?
C31A C32A . 1.39(3) ?
C31A H31A . 0.95 ?
C32A H32A . 0.95 ?
C33A C34A . 1.35(2) ?
C33A N5A . 1.40(2) ?
C33A H33A . 0.95 ?
C34A N6A . 1.37(2) ?
C34A H34A . 0.95 ?
C35A N5A . 1.32(2) ?
C35A N6A . 1.35(2) ?
C35A H35A . 0.95 ?
C36A N6A . 1.48(2) ?
C36A H36D . 0.98 ?
C36A H36E . 0.98 ?
C36A H36F . 0.98 ?
C37A C38A . 1.35(2) ?
C37A N7A . 1.38(2) ?
C37A H37A . 0.95 ?
C38A N8A . 1.39(2) ?
C38A H38A . 0.95 ?
C39A N7A . 1.34(2) ?
C39A N8A . 1.35(2) ?
C39A H39A . 0.95 ?
C40A N8A . 1.46(2) ?
C40A H40D . 0.98 ?
C40A H40E . 0.98 ?
C40A H40F . 0.98 ?
N5A Zn3A . 2.036(16) ?
N7A Zn3A . 2.028(16) ?
S3A Zn3A . 2.328(7) ?
S4A Zn3A . 2.319(7) ?

loop_
_geom_torsion_atom_site_label_1
_geom_torsion_atom_site_label_2
_geom_torsion_atom_site_label_3
_geom_torsion_atom_site_label_4
_geom_torsion_site_symmetry_1
_geom_torsion_site_symmetry_2
_geom_torsion_site_symmetry_3
_geom_torsion_site_symmetry_4
_geom_torsion
_geom_torsion_publ_flag
C6 C1 C2 C3 . . . . 2.3(5) ?
S1 C1 C2 C3 . . . . -176.2(3) ?
C1 C2 C3 C4 . . . . -1.4(6) ?
C2 C3 C4 C5 . . . . 0.0(6) ?
C3 C4 C5 C6 . . . . 0.3(6) ?
C4 C5 C6 C1 . . . . 0.7(6) ?
C2 C1 C6 C5 . . . . -2.0(5) ?
S1 C1 C6 C5 . . . . 176.6(3) ?
N1 C7 C8 N2 . . . . 0.0(4) ?
N2 C9 N1 C7 . . . . 0.3(4) ?
N2 C9 N1 Zn1 . . . . -177.2(2) ?
C8 C7 N1 C9 . . . . -0.2(4) ?
C8 C7 N1 Zn1 . . . . 177.5(2) ?
N1 C9 N2 C8 . . . . -0.4(4) ?
N1 C9 N2 C10 . . . . -178.6(3) ?
C7 C8 N2 C9 . . . . 0.2(4) ?
C7 C8 N2 C10 . . . . 178.5(3) ?
C6 C1 S1 Zn1 . . . . 156.1(2) ?
C2 C1 S1 Zn1 . . . . -25.4(3) ?
C16 C11 C12 C13 . . . . -1.0(5) ?
S2 C11 C12 C13 . . . . 175.8(3) ?
C11 C12 C13 C14 . . . . 0.9(5) ?
C12 C13 C14 C15 . . . . -0.1(6) ?
C13 C14 C15 C16 . . . . -0.5(6) ?
C14 C15 C16 C11 . . . . 0.4(6) ?
C12 C11 C16 C15 . . . . 0.3(5) ?
S2 C11 C16 C15 . . . . -176.6(3) ?
N3 C17 C18 N4 . . . . 0.4(4) ?
N4 C19 N3 C17 . . . . 0.1(4) ?
N4 C19 N3 Zn2 . . . . 177.1(2) ?
C18 C17 N3 C19 . . . . -0.3(4) ?
C18 C17 N3 Zn2 . . . . -177.6(2) ?
N3 C19 N4 C18 . . . . 0.2(4) ?
N3 C19 N4 C20 . . . . 178.7(3) ?
C17 C18 N4 C19 . . . . -0.3(4) ?
C17 C18 N4 C20 . . . . -178.8(3) ?
C12 C11 S2 Zn2 . . . . 25.6(3) ?
C16 C11 S2 Zn2 . . . . -157.6(2) ?
C26 C21 C22 C23 . . . . 2.8(7) ?
S3 C21 C22 C23 . . . . -178.6(4) ?
C21 C22 C23 C24 . . . . -1.5(11) ?
C22 C23 C24 C25 . . . . 0.0(19) ?
C23 C24 C25 C26 . . . . 0.(2) ?
C22 C21 C26 C25 . . . . -2.8(9) ?
S3 C21 C26 C25 . . . . 178.5(7) ?
C24 C25 C26 C21 . . . . 1.4(16) ?
C32 C27 C28 C29 . . . . 0.6(6) ?
S4 C27 C28 C29 . . . . 179.8(3) ?
C27 C28 C29 C30 . . . . -1.0(6) ?
C28 C29 C30 C31 . . . . 1.1(8) ?
C29 C30 C31 C32 . . . . -0.8(11) ?
C30 C31 C32 C27 . . . . 0.4(10) ?
C28 C27 C32 C31 . . . . -0.3(7) ?
S4 C27 C32 C31 . . . . -179.5(5) ?
N5 C33 C34 N6 . . . . 0.3(5) ?
N7 C37 C38 N8 . . . . 0.6(5) ?
N6 C35 N5 C33 . . . . -0.4(4) ?
N6 C35 N5 Zn3 . . . . -178.3(3) ?
C34 C33 N5 C35 . . . . 0.0(4) ?
C34 C33 N5 Zn3 . . . . 178.1(3) ?
N5 C35 N6 C34 . . . . 0.5(5) ?
N5 C35 N6 C36 . . . . -178.0(4) ?
C33 C34 N6 C35 . . . . -0.5(5) ?
C33 C34 N6 C36 . . . . 178.1(4) ?
N8 C39 N7 C37 . . . . 0.0(4) ?
N8 C39 N7 Zn3 . . . . 172.4(3) ?
C38 C37 N7 C39 . . . . -0.4(5) ?
C38 C37 N7 Zn3 . . . . -174.0(3) ?
N7 C39 N8 C38 . . . . 0.4(5) ?
N7 C39 N8 C40 . . . . -179.1(5) ?
C37 C38 N8 C39 . . . . -0.6(5) ?
C37 C38 N8 C40 . . . . 178.8(5) ?
C22 C21 S3 Zn3 . . . . 5.0(4) ?
C26 C21 S3 Zn3 . . . . -176.3(3) ?
C28 C27 S4 Zn3 . . . . 14.6(3) ?
C32 C27 S4 Zn3 . . . . -166.3(3) ?
C26A C21A C22A C23A . . . . -6.(5) ?
S3A C21A C22A C23A . . . . 173.(3) ?
C21A C22A C23A C24A . . . . 12.(7) ?
C22A C23A C24A C25A . . . . -14.(13) ?
C23A C24A C25A C26A . . . . 9.(16) ?
C22A C21A C26A C25A . . . . 1.(8) ?
S3A C21A C26A C25A . . . . -178.(6) ?
C24A C25A C26A C21A . . . . -3.(14) ?
C32A C27A C28A C29A . . . . 2.(5) ?
S4A C27A C28A C29A . . . . -180.(3) ?
C27A C28A C29A C30A . . . . 0.(6) ?
C28A C29A C30A C31A . . . . -5.(8) ?
C29A C30A C31A C32A . . . . 10.(9) ?
C30A C31A C32A C27A . . . . -8.(8) ?
C28A C27A C32A C31A . . . . 2.(5) ?
S4A C27A C32A C31A . . . . -177.(3) ?
N5A C33A C34A N6A . . . . 2.(3) ?
N7A C37A C38A N8A . . . . 2.(3) ?
N6A C35A N5A C33A . . . . -5.(3) ?
N6A C35A N5A Zn3A . . . . -172.1(17) ?
C34A C33A N5A C35A . . . . 2.(3) ?
C34A C33A N5A Zn3A . . . . 170.9(19) ?
N5A C35A N6A C34A . . . . 7.(3) ?
N5A C35A N6A C36A . . . . -174.(3) ?
C33A C34A N6A C35A . . . . -5.(3) ?
C33A C34A N6A C36A . . . . 176.(3) ?
N8A C39A N7A C37A . . . . -5.(3) ?
N8A C39A N7A Zn3A . . . . 178.0(17) ?
C38A C37A N7A C39A . . . . 2.(3) ?
C38A C37A N7A Zn3A . . . . 178.9(19) ?
N7A C39A N8A C38A . . . . 6.(3) ?
N7A C39A N8A C40A . . . . -176.(3) ?
C37A C38A N8A C39A . . . . -5.(3) ?
C37A C38A N8A C40A . . . . 178.(3) ?
C26A C21A S3A Zn3A . . . . 165.(3) ?
C22A C21A S3A Zn3A . . . . -14.(3) ?
C32A C27A S4A Zn3A . . . . 175.(2) ?
C28A C27A S4A Zn3A . . . . -3.(3) ?
